data_2231015
loop_
_publ_author_name
'Ranjith, S.'
'SakthiMurugesan, K.'
'SubbiahPandi, A.'
'Namitharan, K.'
'Pitchumani, K.'

_publ_section_title
;
 2-(4-Chlorophenyl)-5-(cyclohex-1-en-1-yl)-3-(4-methylphenylsulfonyl)-1-phenylimidazolidin-4-one
;
_journal_coeditor_code BT5573
_journal_issue 8
_journal_name_full 'Acta Crystallographica Section E'
_journal_page_first o2071
_journal_paper_doi 10.1107/S1600536811028133
_journal_volume 67
_journal_year 2011
_chemical_formula_iupac 'C28 H27 Cl N2 O3 S'
_chemical_formula_moiety 'C28 H27 Cl N2 O3 S'
_chemical_formula_sum 'C28 H27 Cl N2 O3 S'
_chemical_formula_weight 507.03
_chemical_name_systematic
;
2-(4-Chlorophenyl)-5-(cyclohex-1-en-1-yl)-3-(4-methylphenylsulfonyl)-1-
phenylimidazolidin-4-one
;
_space_group_IT_number 14
_symmetry_cell_setting monoclinic
_symmetry_space_group_name_Hall '-P 2yn'
_symmetry_space_group_name_H-M 'P 1 21/n 1'
_atom_sites_solution_hydrogens geom
_atom_sites_solution_primary direct
_atom_sites_solution_secondary difmap
_audit_creation_method SHELXL-97
_cell_angle_alpha 90.00
_cell_angle_beta 105.103(2)
_cell_angle_gamma 90.00
_cell_formula_units_Z 4
_cell_length_a 10.9974(3)
_cell_length_b 13.4095(4)
_cell_length_c 17.4434(5)
_cell_measurement_reflns_used 7366
_cell_measurement_temperature 293(2)
_cell_measurement_theta_max 30.4
_cell_measurement_theta_min 2.0
_cell_volume 2483.52(13)
_computing_cell_refinement 'SAINT (Bruker, 2004)'
_computing_data_collection 'APEX2 (Bruker, 2004)'
_computing_data_reduction 'SAINT (Bruker, 2004)'
_computing_molecular_graphics 'ORTEP-3 (Farrugia, 1997)'
_computing_publication_material 'SHELXL97 (Sheldrick, 2008) and PLATON (Spek, 2009)'
_computing_structure_refinement 'SHELXL97 (Sheldrick, 2008)'
_computing_structure_solution 'SHELXS97 (Sheldrick, 2008)'
_diffrn_ambient_temperature 293(2)
_diffrn_measured_fraction_theta_full 0.984
_diffrn_measured_fraction_theta_max 0.984
_diffrn_measurement_device_type 'Bruker APEXII CCD area detector'
_diffrn_measurement_method '\w and \f'
_diffrn_radiation_monochromator graphite
_diffrn_radiation_source 'fine-focus sealed tube'
_diffrn_radiation_type MoK\a
_diffrn_radiation_wavelength 0.71073
_diffrn_reflns_av_R_equivalents 0.0343
_diffrn_reflns_av_sigmaI/netI 0.0348
_diffrn_reflns_limit_h_max 15
_diffrn_reflns_limit_h_min -15
_diffrn_reflns_limit_k_max 17
_diffrn_reflns_limit_k_min -18
_diffrn_reflns_limit_l_max 24
_diffrn_reflns_limit_l_min -24
_diffrn_reflns_number 32488
_diffrn_reflns_theta_full 30.36
_diffrn_reflns_theta_max 30.36
_diffrn_reflns_theta_min 1.98
_exptl_absorpt_coefficient_mu 0.271
_exptl_absorpt_correction_T_max 0.950
_exptl_absorpt_correction_T_min 0.934
_exptl_absorpt_correction_type multi-scan
_exptl_absorpt_process_details '(SADABS; Sheldrick, 1996)'
_exptl_crystal_colour 'white crystalline'
_exptl_crystal_density_diffrn 1.356
_exptl_crystal_density_method 'not measured'
_exptl_crystal_description Block
_exptl_crystal_F_000 1064
_exptl_crystal_size_max 0.25
_exptl_crystal_size_mid 0.22
_exptl_crystal_size_min 0.19
_refine_diff_density_max 0.297
_refine_diff_density_min -0.327
_refine_ls_extinction_coef 0.0016(5)
_refine_ls_extinction_expression Fc^*^=kFc[1+0.001xFc^2^\l^3^/sin(2\q)]^-1/4^
_refine_ls_extinction_method 'SHELXL97 (Sheldrick, 2008)'
_refine_ls_goodness_of_fit_ref 1.013
_refine_ls_hydrogen_treatment constr
_refine_ls_matrix_type full
_refine_ls_number_parameters 346
_refine_ls_number_reflns 7366
_refine_ls_number_restraints 4
_refine_ls_restrained_S_all 1.012
_refine_ls_R_factor_all 0.0795
_refine_ls_R_factor_gt 0.0471
_refine_ls_shift/su_max 0.000
_refine_ls_shift/su_mean 0.000
_refine_ls_structure_factor_coef Fsqd
_refine_ls_weighting_details 'calc w=1/[\s^2^(Fo^2^)+(0.0638P)^2^+0.6285P] where P=(Fo^2^+2Fc^2^)/3'
_refine_ls_weighting_scheme calc
_refine_ls_wR_factor_gt 0.1222
_refine_ls_wR_factor_ref 0.1394
_reflns_number_gt 4844
_reflns_number_total 7366
_reflns_threshold_expression I>2\s(I)
_cod_data_source_file bt5573.cif
_cod_data_source_block I
_cod_original_cell_volume 2483.52(12)
_cod_original_sg_symbol_H-M 'P 21/n'
_cod_database_code 2231015
_cod_database_fobs_code 2231015

loop_
_symmetry_equiv_pos_as_xyz
'x, y, z'
'-x+1/2, y+1/2, -z+1/2'
'-x, -y, -z'
'x-1/2, -y-1/2, z-1/2'

loop_
_atom_site_type_symbol
_atom_site_label
_atom_site_fract_x
_atom_site_fract_y
_atom_site_fract_z
_atom_site_U_iso_or_equiv
_atom_site_adp_type
_atom_site_calc_flag
_atom_site_refinement_flags
_atom_site_occupancy
_atom_site_symmetry_multiplicity
_atom_site_disorder_assembly
_atom_site_disorder_group
C C1 0.3220(3) 0.3780(3) -0.10334(16) 0.0984(11) Uani d . 1 1 . .
H H1A 0.2431 0.3432 -0.1139 0.148 Uiso calc R 1 1 . .
H H1B 0.3896 0.3306 -0.0959 0.148 Uiso calc R 1 1 . .
H H1C 0.3229 0.4206 -0.1474 0.148 Uiso calc R 1 1 . .
C C2 0.3385(2) 0.4401(2) -0.02909(13) 0.0630(6) Uani d . 1 1 . .
C C3 0.3809(2) 0.39928(18) 0.04443(15) 0.0657(6) Uani d . 1 1 . .
H H3 0.4018 0.3319 0.0488 0.079 Uiso calc R 1 1 . .
C C4 0.3938(2) 0.45477(15) 0.11277(12) 0.0534(5) Uani d . 1 1 . .
H H4 0.4217 0.4250 0.1624 0.064 Uiso calc R 1 1 . .
C C5 0.36483(15) 0.55480(14) 0.10642(10) 0.0399(4) Uani d . 1 1 . .
C C6 0.32259(19) 0.59833(18) 0.03261(11) 0.0551(5) Uani d . 1 1 . .
H H6 0.3030 0.6659 0.0279 0.066 Uiso calc R 1 1 . .
C C7 0.3098(2) 0.5397(2) -0.03421(12) 0.0683(7) Uani d . 1 1 . .
H H7 0.2809 0.5687 -0.0841 0.082 Uiso calc R 1 1 . .
C C8 0.15703(15) 0.68904(13) 0.20985(9) 0.0357(3) Uani d . 1 1 . .
H H8 0.1924 0.7545 0.2284 0.043 Uiso calc R 1 1 . .
C C9 0.08827(14) 0.69380(12) 0.12235(9) 0.0335(3) Uani d . 1 1 . .
C C10 0.01018(16) 0.61671(13) 0.08682(10) 0.0393(4) Uani d . 1 1 . .
H H10 -0.0062 0.5645 0.1178 0.047 Uiso calc R 1 1 . .
C C11 -0.04370(16) 0.61627(14) 0.00593(10) 0.0428(4) Uani d . 1 1 . .
H H11 -0.0969 0.5646 -0.0176 0.051 Uiso calc R 1 1 . .
C C12 -0.01773(16) 0.69310(14) -0.03927(9) 0.0420(4) Uani d . 1 1 . .
C C13 0.05538(18) 0.77282(14) -0.00504(10) 0.0467(4) Uani d . 1 1 . .
H H13 0.0696 0.8257 -0.0361 0.056 Uiso calc R 1 1 . .
C C14 0.10737(17) 0.77306(13) 0.07623(10) 0.0412(4) Uani d . 1 1 . .
H H14 0.1557 0.8271 0.1001 0.049 Uiso calc R 1 1 . .
C C15 -0.02845(16) 0.69953(14) 0.26500(9) 0.0392(4) Uani d . 1 1 . .
C C16 -0.05654(17) 0.79523(14) 0.23440(10) 0.0450(4) Uani d . 1 1 . .
H H16 -0.0010 0.8280 0.2109 0.054 Uiso calc R 1 1 . .
C C17 -0.1665(2) 0.84149(17) 0.23890(12) 0.0558(5) Uani d . 1 1 . .
H H17 -0.1839 0.9057 0.2188 0.067 Uiso calc R 1 1 . .
C C18 -0.2509(2) 0.79421(19) 0.27261(12) 0.0606(6) Uani d . 1 1 . .
H H18 -0.3255 0.8255 0.2744 0.073 Uiso calc R 1 1 . .
C C19 -0.22360(19) 0.70099(19) 0.30332(12) 0.0585(5) Uani d . 1 1 . .
H H19 -0.2799 0.6691 0.3267 0.070 Uiso calc R 1 1 . .
C C20 -0.11374(18) 0.65312(16) 0.30031(11) 0.0498(4) Uani d . 1 1 . .
H H20 -0.0965 0.5897 0.3219 0.060 Uiso calc R 1 1 . .
C C21 0.11459(17) 0.55093(13) 0.29037(9) 0.0407(4) Uani d . 1 1 . .
H H21 0.0469 0.5047 0.2652 0.049 Uiso calc R 1 1 . .
C C22 0.23143(17) 0.52896(14) 0.26277(9) 0.0416(4) Uani d . 1 1 . .
C C23 0.14710(17) 0.53918(13) 0.37990(9) 0.0401(4) Uani d . 1 1 C .
N N1 0.25822(13) 0.61314(11) 0.22405(8) 0.0383(3) Uani d . 1 1 . .
N N2 0.08217(14) 0.65180(11) 0.26115(8) 0.0416(3) Uani d . 1 1 . .
O O1 0.48872(12) 0.58412(12) 0.25198(8) 0.0570(4) Uani d . 1 1 . .
O O2 0.38986(13) 0.72903(10) 0.17229(9) 0.0552(3) Uani d . 1 1 . .
O O3 0.29106(14) 0.45255(10) 0.27358(8) 0.0552(3) Uani d . 1 1 . .
S S1 0.38901(4) 0.62668(4) 0.19262(2) 0.04154(13) Uani d . 1 1 . .
Cl Cl1 -0.07606(6) 0.68766(5) -0.14158(3) 0.06699(18) Uani d . 1 1 . .
C C24 0.1128(2) 0.45825(15) 0.41165(11) 0.0495(4) Uani d D 1 1 . .
H H24 0.0584 0.4123 0.3803 0.059 Uiso calc R 1 1 A 1
C C28 0.2297(2) 0.61722(17) 0.42755(11) 0.0626(6) Uani d D 1 1 . .
H H28A 0.1981 0.6823 0.4074 0.075 Uiso calc R 1 1 B 1
H H28B 0.3137 0.6102 0.4202 0.075 Uiso calc R 1 1 B 1
C C25 0.1632(15) 0.4414(10) 0.4994(2) 0.062(3) Uani d PD 0.562(10) 1 C 1
H H25A 0.1889 0.3723 0.5081 0.074 Uiso calc PR 0.562(10) 1 C 1
H H25B 0.0956 0.4525 0.5247 0.074 Uiso calc PR 0.562(10) 1 C 1
C C26 0.2734(7) 0.5069(4) 0.5394(3) 0.070(2) Uani d PD 0.562(10) 1 C 1
H H26A 0.2921 0.4992 0.5966 0.083 Uiso calc PR 0.562(10) 1 C 1
H H26B 0.3475 0.4881 0.5225 0.083 Uiso calc PR 0.562(10) 1 C 1
C C27 0.2384(8) 0.6130(3) 0.5167(2) 0.0693(18) Uani d PD 0.562(10) 1 C 1
H H27A 0.3023 0.6585 0.5460 0.083 Uiso calc PR 0.562(10) 1 C 1
H H27B 0.1582 0.6300 0.5268 0.083 Uiso calc PR 0.562(10) 1 C 1
C C25' 0.1412(18) 0.4256(11) 0.4969(3) 0.052(2) Uani d PD 0.438(10) 1 C 2
H H25C 0.1931 0.3661 0.5050 0.062 Uiso calc PR 0.438(10) 1 C 2
H H25D 0.0637 0.4109 0.5113 0.062 Uiso calc PR 0.438(10) 1 C 2
C C26' 0.2104(10) 0.5104(8) 0.5469(5) 0.075(3) Uani d PD 0.438(10) 1 C 2
H H26C 0.1488 0.5540 0.5605 0.090 Uiso calc PR 0.438(10) 1 C 2
H H26D 0.2621 0.4829 0.5961 0.090 Uiso calc PR 0.438(10) 1 C 2
C C27' 0.2928(6) 0.5719(8) 0.5090(3) 0.092(4) Uani d PD 0.438(10) 1 C 2
H H27C 0.3623 0.5306 0.5035 0.111 Uiso calc PR 0.438(10) 1 C 2
H H27D 0.3281 0.6259 0.5450 0.111 Uiso calc PR 0.438(10) 1 C 2

loop_
_atom_site_aniso_label
_atom_site_aniso_U_11
_atom_site_aniso_U_22
_atom_site_aniso_U_33
_atom_site_aniso_U_12
_atom_site_aniso_U_13
_atom_site_aniso_U_23
C1 0.0785(18) 0.152(3) 0.0741(17) -0.0432(18) 0.0375(14) -0.0598(18)
C2 0.0472(11) 0.0952(18) 0.0520(12) -0.0222(12) 0.0228(9) -0.0241(12)
C3 0.0725(15) 0.0610(13) 0.0723(15) -0.0144(11) 0.0345(12) -0.0184(11)
C4 0.0604(12) 0.0556(12) 0.0468(10) -0.0013(10) 0.0186(9) 0.0022(9)
C5 0.0349(8) 0.0528(10) 0.0340(8) -0.0017(7) 0.0124(6) 0.0003(7)
C6 0.0549(11) 0.0706(14) 0.0416(10) 0.0078(10) 0.0159(8) 0.0099(9)
C7 0.0568(12) 0.117(2) 0.0324(9) -0.0009(13) 0.0133(9) 0.0025(11)
C8 0.0349(8) 0.0439(9) 0.0279(7) -0.0005(7) 0.0077(6) -0.0007(6)
C9 0.0319(7) 0.0399(9) 0.0290(7) 0.0002(6) 0.0082(6) 0.0011(6)
C10 0.0420(9) 0.0409(9) 0.0345(8) -0.0053(7) 0.0091(7) 0.0022(7)
C11 0.0399(9) 0.0457(10) 0.0391(9) -0.0019(7) 0.0037(7) -0.0053(7)
C12 0.0423(9) 0.0531(10) 0.0276(7) 0.0079(8) 0.0039(6) 0.0011(7)
C13 0.0529(10) 0.0473(10) 0.0382(9) -0.0002(8) 0.0085(8) 0.0112(7)
C14 0.0435(9) 0.0398(9) 0.0382(8) -0.0059(7) 0.0068(7) 0.0023(7)
C15 0.0369(8) 0.0552(10) 0.0246(7) 0.0012(7) 0.0062(6) -0.0038(7)
C16 0.0458(10) 0.0537(11) 0.0356(8) 0.0012(8) 0.0108(7) -0.0030(7)
C17 0.0557(12) 0.0637(13) 0.0466(10) 0.0147(10) 0.0110(9) -0.0020(9)
C18 0.0450(11) 0.0851(16) 0.0516(11) 0.0149(11) 0.0121(9) -0.0055(11)
C19 0.0423(10) 0.0897(17) 0.0468(10) -0.0004(10) 0.0174(8) 0.0024(10)
C20 0.0451(10) 0.0666(12) 0.0390(9) 0.0030(9) 0.0134(8) 0.0060(8)
C21 0.0455(9) 0.0469(10) 0.0306(8) -0.0008(8) 0.0114(7) 0.0013(7)
C22 0.0468(10) 0.0495(10) 0.0284(7) 0.0019(8) 0.0095(7) 0.0012(7)
C23 0.0478(9) 0.0443(9) 0.0297(7) 0.0018(8) 0.0128(7) 0.0017(7)
N1 0.0366(7) 0.0478(8) 0.0314(6) 0.0043(6) 0.0103(5) 0.0039(6)
N2 0.0430(8) 0.0506(8) 0.0350(7) 0.0067(7) 0.0169(6) 0.0086(6)
O1 0.0382(7) 0.0846(10) 0.0426(7) 0.0081(7) 0.0006(5) -0.0051(7)
O2 0.0499(8) 0.0530(8) 0.0662(9) -0.0085(6) 0.0217(7) -0.0033(7)
O3 0.0656(9) 0.0516(8) 0.0523(8) 0.0137(7) 0.0225(7) 0.0076(6)
S1 0.0334(2) 0.0542(3) 0.0366(2) -0.00127(18) 0.00827(16) -0.00333(18)
Cl1 0.0809(4) 0.0804(4) 0.0305(2) 0.0147(3) -0.0021(2) 0.0009(2)
C24 0.0613(11) 0.0503(11) 0.0409(9) 0.0044(9) 0.0207(8) 0.0039(8)
C28 0.0794(15) 0.0635(14) 0.0400(10) -0.0123(11) 0.0065(10) -0.0029(9)
C25 0.093(8) 0.054(4) 0.045(3) -0.002(3) 0.030(3) 0.012(3)
C26 0.094(5) 0.076(3) 0.033(2) 0.006(4) 0.006(3) 0.004(2)
C27 0.106(5) 0.064(3) 0.037(2) 0.004(3) 0.016(2) -0.0115(18)
C25' 0.064(5) 0.052(5) 0.044(4) 0.006(3) 0.024(3) 0.021(3)
C26' 0.099(7) 0.090(5) 0.042(3) -0.016(5) 0.029(4) 0.010(3)
C27' 0.101(6) 0.137(10) 0.036(3) -0.068(6) 0.013(3) -0.004(4)

loop_
_atom_type_symbol
_atom_type_description
_atom_type_scat_dispersion_real
_atom_type_scat_dispersion_imag
_atom_type_scat_source
C C 0.0033 0.0016 'International Tables Vol C Tables 4.2.6.8 and 6.1.1.4'
H H 0.0000 0.0000 'International Tables Vol C Tables 4.2.6.8 and 6.1.1.4'
N N 0.0061 0.0033 'International Tables Vol C Tables 4.2.6.8 and 6.1.1.4'
O O 0.0106 0.0060 'International Tables Vol C Tables 4.2.6.8 and 6.1.1.4'
S S 0.1246 0.1234 'International Tables Vol C Tables 4.2.6.8 and 6.1.1.4'
Cl Cl 0.1484 0.1585 'International Tables Vol C Tables 4.2.6.8 and 6.1.1.4'

loop_
_geom_angle_atom_site_label_1
_geom_angle_atom_site_label_2
_geom_angle_atom_site_label_3
_geom_angle
C2 C1 H1A 109.5
C2 C1 H1B 109.5
H1A C1 H1B 109.5
C2 C1 H1C 109.5
H1A C1 H1C 109.5
H1B C1 H1C 109.5
C3 C2 C7 118.08(19)
C3 C2 C1 121.4(3)
C7 C2 C1 120.5(2)
C2 C3 C4 122.0(2)
C2 C3 H3 119.0
C4 C3 H3 119.0
C5 C4 C3 119.1(2)
C5 C4 H4 120.5
C3 C4 H4 120.5
C4 C5 C6 120.15(18)
C4 C5 S1 119.22(14)
C6 C5 S1 120.56(15)
C5 C6 C7 118.8(2)
C5 C6 H6 120.6
C7 C6 H6 120.6
C2 C7 C6 121.9(2)
C2 C7 H7 119.1
C6 C7 H7 119.1
N2 C8 N1 100.51(12)
N2 C8 C9 114.83(13)
N1 C8 C9 110.67(13)
N2 C8 H8 110.2
N1 C8 H8 110.2
C9 C8 H8 110.2
C14 C9 C10 119.00(14)
C14 C9 C8 120.42(14)
C10 C9 C8 120.51(14)
C11 C10 C9 120.81(16)
C11 C10 H10 119.6
C9 C10 H10 119.6
C12 C11 C10 119.08(16)
C12 C11 H11 120.5
C10 C11 H11 120.5
C11 C12 C13 121.28(15)
C11 C12 Cl1 118.91(14)
C13 C12 Cl1 119.79(14)
C12 C13 C14 119.01(16)
C12 C13 H13 120.5
C14 C13 H13 120.5
C9 C14 C13 120.66(16)
C9 C14 H14 119.7
C13 C14 H14 119.7
N2 C15 C16 120.96(16)
N2 C15 C20 120.84(17)
C16 C15 C20 118.19(17)
C17 C16 C15 120.16(18)
C17 C16 H16 119.9
C15 C16 H16 119.9
C18 C17 C16 121.0(2)
C18 C17 H17 119.5
C16 C17 H17 119.5
C19 C18 C17 119.2(2)
C19 C18 H18 120.4
C17 C18 H18 120.4
C18 C19 C20 121.1(2)
C18 C19 H19 119.5
C20 C19 H19 119.5
C19 C20 C15 120.3(2)
C19 C20 H20 119.8
C15 C20 H20 119.8
N2 C21 C22 102.71(13)
N2 C21 C23 115.29(14)
C22 C21 C23 108.38(14)
N2 C21 H21 110.1
C22 C21 H21 110.1
C23 C21 H21 110.1
O3 C22 N1 126.36(16)
O3 C22 C21 126.04(16)
N1 C22 C21 107.59(15)
C24 C23 C28 122.96(16)
C24 C23 C21 120.13(17)
C28 C23 C21 116.58(15)
C22 N1 C8 113.30(13)
C22 N1 S1 123.83(12)
C8 N1 S1 122.82(11)
C15 N2 C8 120.95(14)
C15 N2 C21 123.20(14)
C8 N2 C21 114.10(13)
O1 S1 O2 121.21(9)
O1 S1 N1 106.48(8)
O2 S1 N1 104.40(8)
O1 S1 C5 108.78(9)
O2 S1 C5 109.16(9)
N1 S1 C5 105.69(7)
C23 C24 C25 118.8(4)
C23 C24 C25' 130.3(4)
C23 C24 H24 120.6
C25 C24 H24 120.6
C25' C24 H24 108.9
C23 C28 C27 114.1(3)
C23 C28 C27' 107.5(4)
C23 C28 H28A 108.7
C27 C28 H28A 108.7
C27' C28 H28A 136.3
C23 C28 H28B 108.7
C27 C28 H28B 108.7
C27' C28 H28B 82.4
H28A C28 H28B 107.6
C24 C25 C26 115.0(5)
C24 C25 H25A 108.5
C26 C25 H25A 108.5
C24 C25 H25B 108.5
C26 C25 H25B 108.5
H25A C25 H25B 107.5
C27 C26 C25 108.0(8)
C27 C26 H26A 110.1
C25 C26 H26A 110.1
C27 C26 H26B 110.1
C25 C26 H26B 110.1
H26A C26 H26B 108.4
C26 C27 C28 104.3(3)
C26 C27 H27A 110.9
C28 C27 H27A 110.9
C26 C27 H27B 110.9
C28 C27 H27B 110.9
H27A C27 H27B 108.9
C24 C25' C26' 107.2(6)
C24 C25' H25C 110.3
C26' C25' H25C 110.3
C24 C25' H25D 110.3
C26' C25' H25D 110.3
H25C C25' H25D 108.5
C27' C26' C25' 115.5(9)
C27' C26' H26C 108.4
C25' C26' H26C 108.4
C27' C26' H26D 108.4
C25' C26' H26D 108.4
H26C C26' H26D 107.5
C26' C27' C28 116.5(6)
C26' C27' H27C 108.2
C28 C27' H27C 108.2
C26' C27' H27D 108.2
C28 C27' H27D 108.2
H27C C27' H27D 107.3

loop_
_geom_bond_atom_site_label_1
_geom_bond_atom_site_label_2
_geom_bond_distance
C1 C2 1.511(3)
C1 H1A 0.9600
C1 H1B 0.9600
C1 H1C 0.9600
C2 C3 1.360(3)
C2 C7 1.370(4)
C3 C4 1.381(3)
C3 H3 0.9300
C4 C5 1.376(3)
C4 H4 0.9300
C5 C6 1.379(2)
C5 S1 1.7471(17)
C6 C7 1.382(3)
C6 H6 0.9300
C7 H7 0.9300
C8 N2 1.453(2)
C8 N1 1.480(2)
C8 C9 1.518(2)
C8 H8 0.9800
C9 C14 1.382(2)
C9 C10 1.383(2)
C10 C11 1.381(2)
C10 H10 0.9300
C11 C12 1.372(3)
C11 H11 0.9300
C12 C13 1.377(3)
C12 Cl1 1.7335(16)
C13 C14 1.384(2)
C13 H13 0.9300
C14 H14 0.9300
C15 N2 1.392(2)
C15 C16 1.393(3)
C15 C20 1.395(3)
C16 C17 1.380(3)
C16 H16 0.9300
C17 C18 1.375(3)
C17 H17 0.9300
C18 C19 1.362(3)
C18 H18 0.9300
C19 C20 1.381(3)
C19 H19 0.9300
C20 H20 0.9300
C21 N2 1.457(2)
C21 C22 1.514(2)
C21 C23 1.517(2)
C21 H21 0.9800
C22 O3 1.204(2)
C22 N1 1.386(2)
C23 C24 1.317(3)
C23 C28 1.489(3)
N1 S1 1.6774(14)
O1 S1 1.4173(13)
O2 S1 1.4181(15)
C24 C25 1.502(3)
C24 C25' 1.502(3)
C24 H24 0.9300
C28 C27 1.534(3)
C28 C27' 1.535(4)
C28 H28A 0.9700
C28 H28B 0.9700
C25 C26 1.511(6)
C25 H25A 0.9700
C25 H25B 0.9700
C26 C27 1.501(5)
C26 H26A 0.9700
C26 H26B 0.9700
C27 H27A 0.9700
C27 H27B 0.9700
C25' C26' 1.511(6)
C25' H25C 0.9700
C25' H25D 0.9700
C26' C27' 1.501(5)
C26' H26C 0.9700
C26' H26D 0.9700
C27' H27C 0.9700
C27' H27D 0.9700

loop_
_geom_hbond_atom_site_label_D
_geom_hbond_atom_site_label_H
_geom_hbond_atom_site_label_A
_geom_hbond_site_symmetry_A
_geom_hbond_distance_DH
_geom_hbond_distance_HA
_geom_hbond_distance_DA
_geom_hbond_angle_DHA
C1 H1A Cg4 3_565 0.96 2.91 3.490(3) 120
C11 H11 Cg2 3_565 0.93 2.86 3.612(2) 139

loop_
_geom_torsion_atom_site_label_1
_geom_torsion_atom_site_label_2
_geom_torsion_atom_site_label_3
_geom_torsion_atom_site_label_4
_geom_torsion
C7 C2 C3 C4 0.8(3)
C1 C2 C3 C4 -178.6(2)
C2 C3 C4 C5 -1.0(3)
C3 C4 C5 C6 0.5(3)
C3 C4 C5 S1 -176.61(16)
C4 C5 C6 C7 0.2(3)
S1 C5 C6 C7 177.24(16)
C3 C2 C7 C6 -0.1(3)
C1 C2 C7 C6 179.3(2)
C5 C6 C7 C2 -0.4(3)
N2 C8 C9 C14 140.82(16)
N1 C8 C9 C14 -106.26(18)
N2 C8 C9 C10 -42.2(2)
N1 C8 C9 C10 70.73(19)
C14 C9 C10 C11 2.9(3)
C8 C9 C10 C11 -174.14(16)
C9 C10 C11 C12 0.7(3)
C10 C11 C12 C13 -3.4(3)
C10 C11 C12 Cl1 175.27(14)
C11 C12 C13 C14 2.5(3)
Cl1 C12 C13 C14 -176.16(15)
C10 C9 C14 C13 -3.8(3)
C8 C9 C14 C13 173.23(16)
C12 C13 C14 C9 1.1(3)
N2 C15 C16 C17 -179.85(16)
C20 C15 C16 C17 -0.4(2)
C15 C16 C17 C18 -0.7(3)
C16 C17 C18 C19 1.3(3)
C17 C18 C19 C20 -0.7(3)
C18 C19 C20 C15 -0.4(3)
N2 C15 C20 C19 -179.59(17)
C16 C15 C20 C19 1.0(3)
N2 C21 C22 O3 -179.64(17)
C23 C21 C22 O3 57.9(2)
N2 C21 C22 N1 1.29(17)
C23 C21 C22 N1 -121.16(15)
N2 C21 C23 C24 143.30(18)
C22 C21 C23 C24 -102.3(2)
N2 C21 C23 C28 -43.1(2)
C22 C21 C23 C28 71.3(2)
O3 C22 N1 C8 171.37(16)
C21 C22 N1 C8 -9.56(18)
O3 C22 N1 S1 -6.2(3)
C21 C22 N1 S1 172.90(11)
N2 C8 N1 C22 13.37(17)
C9 C8 N1 C22 -108.40(15)
N2 C8 N1 S1 -169.07(11)
C9 C8 N1 S1 69.17(16)
C16 C15 N2 C8 -14.4(2)
C20 C15 N2 C8 166.21(16)
C16 C15 N2 C21 -178.39(15)
C20 C15 N2 C21 2.2(2)
N1 C8 N2 C15 -177.89(14)
C9 C8 N2 C15 -59.1(2)
N1 C8 N2 C21 -12.53(17)
C9 C8 N2 C21 106.25(16)
C22 C21 N2 C15 172.55(14)
C23 C21 N2 C15 -69.8(2)
C22 C21 N2 C8 7.56(18)
C23 C21 N2 C8 125.21(15)
C22 N1 S1 O1 -38.92(15)
C8 N1 S1 O1 143.77(13)
C22 N1 S1 O2 -168.25(14)
C8 N1 S1 O2 14.44(14)
C22 N1 S1 C5 76.66(15)
C8 N1 S1 C5 -100.65(13)
C4 C5 S1 O1 28.34(18)
C6 C5 S1 O1 -148.76(15)
C4 C5 S1 O2 162.56(15)
C6 C5 S1 O2 -14.54(17)
C4 C5 S1 N1 -85.66(16)
C6 C5 S1 N1 97.24(16)
C28 C23 C24 C25 -2.5(9)
C21 C23 C24 C25 170.6(9)
C28 C23 C24 C25' 1.8(12)
C21 C23 C24 C25' 174.9(12)
C24 C23 C28 C27 -17.9(4)
C21 C23 C28 C27 168.7(3)
C24 C23 C28 C27' 15.9(5)
C21 C23 C28 C27' -157.5(4)
C23 C24 C25 C26 -14.2(17)
C25' C24 C25 C26 -178(9)
C24 C25 C26 C27 50.9(15)
C25 C26 C27 C28 -67.4(9)
C23 C28 C27 C26 52.2(7)
C27' C28 C27 C26 -32.6(5)
C23 C24 C25' C26' 6(2)
C25 C24 C25' C26' 24(7)
C24 C25' C26' C27' -32.2(19)
C25' C26' C27' C28 54.7(17)
C23 C28 C27' C26' -42.8(12)
C27 C28 C27' C26' 64.7(9)
